data_7127104
loop_
_publ_author_name
'Raghavan, Adharsh'
'Anderson, Nickolas H.'
'Tatebe, Caleb J.'
'Stanley, Dalton A.'
'Zeller, Matthias'
'Bart, Suzanne C.'

_publ_section_title
;
 Insight into geometric preferences in uranium(VI) mixed tris(imido)
 systems.
;
_journal_issue 75
_journal_name_full 'Chemical communications (Cambridge, England)'
_journal_page_first 11138
_journal_page_last 11141
_journal_paper_doi 10.1039/d0cc03261a
_journal_volume 56
_journal_year 2020
_chemical_absolute_configuration unk
_chemical_formula_moiety 'C60 H76 N6 U1, C5 H12'
_chemical_formula_sum 'C65 H88 N6 U'
_chemical_formula_weight 1191.44
_chemical_name_common 2-(dipp)2(Mes)
_chemical_name_systematic '[MesPDIMe]U(N-dipp)2(N-Mes)'
_chemical_properties_physical Air-sensitive,Moisture-sensitive,Oxygen-sensitive
_space_group_crystal_system orthorhombic
_space_group_IT_number 33
_space_group_name_Hall 'P 2c -2n'
_space_group_name_H-M_alt 'P n a 21'
_atom_sites_solution_hydrogens geom
_atom_sites_solution_primary direct
_atom_sites_solution_secondary difmap
_audit_creation_method SHELXL-2018/3
_audit_update_record
;
2020-04-10 deposited with the CCDC.	2020-08-10 downloaded from the CCDC.
;
_cell_angle_alpha 90
_cell_angle_beta 90
_cell_angle_gamma 90
_cell_formula_units_Z 4
_cell_length_a 23.3078(12)
_cell_length_b 14.5446(4)
_cell_length_c 17.1713(5)
_cell_measurement_reflns_used 24627
_cell_measurement_temperature 150(2)
_cell_measurement_theta_max 28.658
_cell_measurement_theta_min 2.032
_cell_volume 5821.1(4)
_computing_cell_refinement 'HKL2000 (Otwinowski & Minor, 1997)'
_computing_data_collection 'Nonius Collect (Nonius, 1998)'
_computing_data_reduction 'HKL2000 (Otwinowski & Minor, 1997)'
_computing_publication_material 'local programs'
_computing_structure_refinement
;  
SHELXL-2018/3 (Sheldrick, 2015, 2018), 
SHELXLE Rev946 (H\"ubschle et al., 2011)
;
_computing_structure_solution 'SIR2004 (Burla, et. al., 2005)'
_diffrn_ambient_temperature 150(2)
_diffrn_measured_fraction_theta_full 0.999
_diffrn_measured_fraction_theta_max 0.986
_diffrn_measurement_device_type 'Nonius KappaCCD'
_diffrn_measurement_method '\w and \f'
_diffrn_radiation_type MoK\a
_diffrn_radiation_wavelength 0.71073
_diffrn_reflns_av_R_equivalents 0.067
_diffrn_reflns_av_unetI/netI 0.1189
_diffrn_reflns_Laue_measured_fraction_full 0.999
_diffrn_reflns_Laue_measured_fraction_max 0.986
_diffrn_reflns_limit_h_max 31
_diffrn_reflns_limit_h_min -31
_diffrn_reflns_limit_k_max 19
_diffrn_reflns_limit_k_min -19
_diffrn_reflns_limit_l_max 23
_diffrn_reflns_limit_l_min -23
_diffrn_reflns_number 14104
_diffrn_reflns_point_group_measured_fraction_full 0.964
_diffrn_reflns_point_group_measured_fraction_max 0.941
_diffrn_reflns_theta_full 25.242
_diffrn_reflns_theta_max 28.658
_diffrn_reflns_theta_min 2.032
_diffrn_source 'fine focus tube'
_exptl_absorpt_coefficient_mu 2.832
_exptl_absorpt_correction_T_max 0.243
_exptl_absorpt_correction_T_min 0.180
_exptl_absorpt_correction_type multi-scan
_exptl_absorpt_process_details 'SCALEPACK (Otwinowski & Minor, 1997)'
_exptl_crystal_colour brown
_exptl_crystal_density_diffrn 1.359
_exptl_crystal_description chunk
_exptl_crystal_F_000 2448
_exptl_crystal_recrystallization_method 'Re-crystallisation from solvent: THF'
_exptl_crystal_size_max 0.700
_exptl_crystal_size_mid 0.500
_exptl_crystal_size_min 0.500
_refine_diff_density_max 1.574
_refine_diff_density_min -1.103
_refine_diff_density_rms 0.105
_refine_ls_abs_structure_details
;
 Refined as an inversion twin.
;
_refine_ls_abs_structure_Flack 0.429(8)
_refine_ls_extinction_method none
_refine_ls_goodness_of_fit_ref 0.917
_refine_ls_hydrogen_treatment constr
_refine_ls_matrix_type full
_refine_ls_number_parameters 671
_refine_ls_number_reflns 14104
_refine_ls_number_restraints 1
_refine_ls_restrained_S_all 0.917
_refine_ls_R_factor_all 0.1034
_refine_ls_R_factor_gt 0.0430
_refine_ls_shift/su_max 0.029
_refine_ls_shift/su_mean 0.001
_refine_ls_structure_factor_coef Fsqd
_refine_ls_weighting_details 'w=1/[\s^2^(Fo^2^)+(0.0299P)^2^] where P=(Fo^2^+2Fc^2^)/3'
_refine_ls_weighting_scheme calc
_refine_ls_wR_factor_gt 0.0715
_refine_ls_wR_factor_ref 0.0836
_reflns_Friedel_coverage 0.848
_reflns_Friedel_fraction_full 0.926
_reflns_Friedel_fraction_max 0.892
_reflns_number_gt 8340
_reflns_number_total 14104
_reflns_threshold_expression 'I > 2\s(I)'
_cod_data_source_file d0cc03261a2.cif
_cod_data_source_block nha23
_cod_depositor_comments 'Adding full bibliography for 7127104--7127106.cif.'
_cod_database_code 7127104
_shelx_shelxl_version_number 2018/3
_shelx_space_group_comment
;
The symmetry employed for this shelxl refinement is uniquely defined
by the following loop, which should always be used as a source of
symmetry information in preference to the above space-group names.
They are only intended as comments.
;
_shelx_estimated_absorpt_t_min 0.242
_shelx_estimated_absorpt_t_max 0.332

loop_
_space_group_symop_operation_xyz
'x, y, z'
'-x, -y, z+1/2'
'x+1/2, -y+1/2, z'
'-x+1/2, y+1/2, z+1/2'

loop_
_atom_site_label
_atom_site_type_symbol
_atom_site_fract_x
_atom_site_fract_y
_atom_site_fract_z
_atom_site_U_iso_or_equiv
_atom_site_adp_type
_atom_site_occupancy
_atom_site_site_symmetry_order
_atom_site_calc_flag
_atom_site_refinement_flags_posn
_atom_site_refinement_flags_adp
_atom_site_refinement_flags_occupancy
_atom_site_disorder_assembly
_atom_site_disorder_group
U1 U 0.80351(2) 0.69661(2) 0.43985(4) 0.02742(8) Uani 1 1 d . . . . .
N1 N 0.8897(3) 0.7171(5) 0.5330(4) 0.0289(19) Uani 1 1 d . . . . .
N2 N 0.8974(4) 0.7579(5) 0.3811(4) 0.0305(19) Uani 1 1 d . . . . .
N3 N 0.8027(3) 0.7345(4) 0.2965(4) 0.0295(16) Uani 1 1 d . . . . .
N4 N 0.7859(3) 0.8291(4) 0.4587(3) 0.031(2) Uani 1 1 d . . . . .
N5 N 0.8365(3) 0.5761(4) 0.4133(4) 0.0342(18) Uani 1 1 d . . . . .
N6 N 0.7297(4) 0.6468(5) 0.4861(5) 0.045(2) Uani 1 1 d . . . . .
C1 C 0.9902(5) 0.7546(8) 0.5612(6) 0.045(3) Uani 1 1 d . . . . .
H1A H 1.018716 0.708215 0.546610 0.068 Uiso 1 1 calc R U . . .
H1B H 0.978925 0.745648 0.615627 0.068 Uiso 1 1 calc R U . . .
H1C H 1.006707 0.816117 0.554791 0.068 Uiso 1 1 calc R U . . .
C2 C 0.9386(5) 0.7453(6) 0.5100(5) 0.033(2) Uani 1 1 d . . . . .
C3 C 0.9446(4) 0.7678(5) 0.4257(5) 0.028(3) Uani 1 1 d . . . . .
C4 C 0.9969(4) 0.7965(6) 0.3944(5) 0.046(2) Uani 1 1 d . . . . .
H4 H 1.029774 0.803000 0.426729 0.055 Uiso 1 1 calc R U . . .
C5 C 1.0002(5) 0.8153(7) 0.3151(6) 0.048(3) Uani 1 1 d . . . . .
H5 H 1.035096 0.835809 0.292486 0.058 Uiso 1 1 calc R U . . .
C6 C 0.9527(4) 0.8040(6) 0.2705(6) 0.044(2) Uani 1 1 d . . . . .
H6 H 0.954523 0.814825 0.215986 0.053 Uiso 1 1 calc R U . . .
C7 C 0.9006(4) 0.7764(5) 0.3048(5) 0.030(2) Uani 1 1 d . . . . .
C8 C 0.8471(5) 0.7653(6) 0.2592(6) 0.034(2) Uani 1 1 d . . . . .
C9 C 0.8490(5) 0.7869(7) 0.1744(6) 0.044(3) Uani 1 1 d . . . . .
H9A H 0.875894 0.745202 0.148388 0.067 Uiso 1 1 calc R U . . .
H9B H 0.861719 0.850565 0.167120 0.067 Uiso 1 1 calc R U . . .
H9C H 0.810652 0.779228 0.151961 0.067 Uiso 1 1 calc R U . . .
C10 C 0.8811(4) 0.6879(6) 0.6138(5) 0.031(2) Uani 1 1 d . . . . .
C11 C 0.8556(4) 0.7478(7) 0.6654(6) 0.033(2) Uani 1 1 d . . . . .
C12 C 0.8462(5) 0.7191(7) 0.7408(5) 0.043(3) Uani 1 1 d . . . . .
H12 H 0.829196 0.760432 0.776972 0.052 Uiso 1 1 calc R U . . .
C13 C 0.8607(4) 0.6321(7) 0.7649(5) 0.044(3) Uani 1 1 d . . . . .
C14 C 0.8865(4) 0.5737(6) 0.7110(5) 0.040(2) Uani 1 1 d . . . . .
H14 H 0.896709 0.513351 0.726881 0.048 Uiso 1 1 calc R U . . .
C15 C 0.8977(4) 0.6003(6) 0.6347(5) 0.035(2) Uani 1 1 d . . . . .
C16 C 0.8409(5) 0.8465(7) 0.6440(6) 0.053(3) Uani 1 1 d . . . . .
H16A H 0.875945 0.879197 0.628946 0.080 Uiso 1 1 calc R U . . .
H16B H 0.823443 0.877254 0.688983 0.080 Uiso 1 1 calc R U . . .
H16C H 0.813794 0.846789 0.600391 0.080 Uiso 1 1 calc R U . . .
C17 C 0.8473(5) 0.5999(7) 0.8469(5) 0.062(3) Uani 1 1 d . . . . .
H17A H 0.808238 0.574890 0.848517 0.094 Uiso 1 1 calc R U . . .
H17B H 0.850199 0.651904 0.882963 0.094 Uiso 1 1 calc R U . . .
H17C H 0.874645 0.552053 0.862186 0.094 Uiso 1 1 calc R U . . .
C18 C 0.9271(7) 0.5334(8) 0.5777(8) 0.044(4) Uani 1 1 d . . . . .
H18A H 0.910573 0.541009 0.525611 0.067 Uiso 1 1 calc R U . . .
H18B H 0.921205 0.470079 0.595383 0.067 Uiso 1 1 calc R U . . .
H18C H 0.968334 0.546671 0.575770 0.067 Uiso 1 1 calc R U . . .
C19 C 0.7484(4) 0.7273(6) 0.2562(5) 0.036(2) Uani 1 1 d . . . . .
C20 C 0.7291(7) 0.6439(9) 0.2263(7) 0.035(4) Uani 1 1 d . . . . .
C21 C 0.6775(5) 0.6400(7) 0.1898(5) 0.042(3) Uani 1 1 d . . . . .
H21 H 0.664647 0.582530 0.170073 0.050 Uiso 1 1 calc R U . . .
C22 C 0.6430(4) 0.7159(7) 0.1803(5) 0.046(3) Uani 1 1 d . . . . .
C23 C 0.6625(4) 0.7983(7) 0.2106(5) 0.048(3) Uani 1 1 d . . . . .
H23 H 0.638987 0.851405 0.206188 0.057 Uiso 1 1 calc R U . . .
C24 C 0.7151(4) 0.8059(7) 0.2471(5) 0.038(2) Uani 1 1 d . . . . .
C25 C 0.7670(4) 0.5589(6) 0.2354(6) 0.046(3) Uani 1 1 d . . . . .
H25A H 0.807250 0.576056 0.227768 0.068 Uiso 1 1 calc R U . . .
H25B H 0.756018 0.512776 0.196511 0.068 Uiso 1 1 calc R U . . .
H25C H 0.762007 0.533181 0.287731 0.068 Uiso 1 1 calc R U . . .
C26 C 0.5882(5) 0.7120(7) 0.1362(6) 0.058(3) Uani 1 1 d . . . . .
H26A H 0.595480 0.726880 0.081402 0.086 Uiso 1 1 calc R U . . .
H26B H 0.561121 0.756485 0.158096 0.086 Uiso 1 1 calc R U . . .
H26C H 0.572010 0.649981 0.139954 0.086 Uiso 1 1 calc R U . . .
C27 C 0.7366(5) 0.9002(6) 0.2736(6) 0.051(3) Uani 1 1 d . . . . .
H27A H 0.765120 0.923131 0.236323 0.076 Uiso 1 1 calc R U . . .
H27B H 0.754272 0.894754 0.325156 0.076 Uiso 1 1 calc R U . . .
H27C H 0.704312 0.943195 0.276129 0.076 Uiso 1 1 calc R U . . .
C28 C 0.7678(5) 0.9180(6) 0.4795(4) 0.037(2) Uani 1 1 d . . . . .
C29 C 0.8047(4) 0.9930(5) 0.4658(4) 0.035(2) Uani 1 1 d . . . . .
C30 C 0.7862(5) 1.0811(7) 0.4884(5) 0.046(3) Uani 1 1 d . . . . .
H30 H 0.811076 1.132036 0.480835 0.055 Uiso 1 1 calc R U . . .
C31 C 0.7333(5) 1.0955(7) 0.5211(5) 0.044(3) Uani 1 1 d . . . . .
H31 H 0.721817 1.155972 0.535065 0.053 Uiso 1 1 calc R U . . .
C32 C 0.6968(5) 1.0223(6) 0.5338(5) 0.046(3) Uani 1 1 d . . . . .
H32 H 0.660215 1.032961 0.556366 0.055 Uiso 1 1 calc R U . . .
C33 C 0.7129(4) 0.9324(6) 0.5138(5) 0.036(2) Uani 1 1 d . . . . .
C34 C 0.8633(4) 0.9802(5) 0.4324(12) 0.059(3) Uani 1 1 d . . . . .
H34 H 0.868287 0.912884 0.422917 0.070 Uiso 1 1 calc R U . . .
C35 C 0.9109(6) 1.0093(10) 0.4827(8) 0.102(5) Uani 1 1 d . . . . .
H35A H 0.947441 0.994533 0.457394 0.153 Uiso 1 1 calc R U . . .
H35B H 0.908459 0.977061 0.532674 0.153 Uiso 1 1 calc R U . . .
H35C H 0.908556 1.075778 0.491514 0.153 Uiso 1 1 calc R U . . .
C36 C 0.8691(6) 1.0287(11) 0.3525(7) 0.105(5) Uani 1 1 d . . . . .
H36A H 0.905771 1.011842 0.328599 0.157 Uiso 1 1 calc R U . . .
H36B H 0.867564 1.095463 0.359895 0.157 Uiso 1 1 calc R U . . .
H36C H 0.837532 1.009435 0.318489 0.157 Uiso 1 1 calc R U . . .
C37 C 0.6733(4) 0.8529(6) 0.5289(6) 0.046(3) Uani 1 1 d . . . . .
H37 H 0.697686 0.796717 0.534205 0.055 Uiso 1 1 calc R U . . .
C38 C 0.6353(5) 0.8389(7) 0.4585(7) 0.065(4) Uani 1 1 d . . . . .
H38A H 0.606587 0.888043 0.456199 0.097 Uiso 1 1 calc R U . . .
H38B H 0.615913 0.779284 0.462468 0.097 Uiso 1 1 calc R U . . .
H38C H 0.658791 0.840263 0.411177 0.097 Uiso 1 1 calc R U . . .
C39 C 0.6374(5) 0.8602(8) 0.6026(6) 0.067(3) Uani 1 1 d . . . . .
H39A H 0.613406 0.805253 0.607793 0.101 Uiso 1 1 calc R U . . .
H39B H 0.612925 0.914851 0.599571 0.101 Uiso 1 1 calc R U . . .
H39C H 0.662825 0.865231 0.647859 0.101 Uiso 1 1 calc R U . . .
C40 C 0.8492(4) 0.4852(6) 0.3883(5) 0.035(2) Uani 1 1 d . . . . .
C41 C 0.8973(4) 0.4694(6) 0.3396(6) 0.040(2) Uani 1 1 d . . . . .
C42 C 0.9065(5) 0.3803(6) 0.3107(6) 0.057(3) Uani 1 1 d . . . . .
H42 H 0.938567 0.368980 0.277991 0.068 Uiso 1 1 calc R U . . .
C43 C 0.8705(5) 0.3099(7) 0.3286(7) 0.067(3) Uani 1 1 d . . . . .
H43 H 0.876965 0.250493 0.307283 0.081 Uiso 1 1 calc R U . . .
C44 C 0.8251(5) 0.3243(6) 0.3770(7) 0.058(3) Uani 1 1 d . . . . .
H44 H 0.801410 0.273667 0.390698 0.070 Uiso 1 1 calc R U . . .
C45 C 0.8125(5) 0.4096(6) 0.4068(5) 0.045(3) Uani 1 1 d . . . . .
C46 C 0.9371(7) 0.5473(9) 0.3144(9) 0.047(4) Uani 1 1 d . . . . .
H46 H 0.919425 0.606910 0.330695 0.056 Uiso 1 1 calc R U . . .
C47 C 0.9951(5) 0.5357(9) 0.3588(6) 0.081(4) Uani 1 1 d . . . . .
H47A H 1.009185 0.472714 0.352011 0.121 Uiso 1 1 calc R U . . .
H47B H 0.989114 0.547913 0.414353 0.121 Uiso 1 1 calc R U . . .
H47C H 1.023330 0.579103 0.337992 0.121 Uiso 1 1 calc R U . . .
C48 C 0.9485(5) 0.5516(7) 0.2303(6) 0.064(3) Uani 1 1 d . . . . .
H48A H 0.967707 0.494920 0.213714 0.096 Uiso 1 1 calc R U . . .
H48B H 0.973219 0.604413 0.219063 0.096 Uiso 1 1 calc R U . . .
H48C H 0.912176 0.558172 0.202139 0.096 Uiso 1 1 calc R U . . .
C49 C 0.7622(5) 0.4244(6) 0.4588(6) 0.049(3) Uani 1 1 d . . . . .
H49 H 0.750413 0.490089 0.452367 0.058 Uiso 1 1 calc R U . . .
C50 C 0.7785(5) 0.4121(8) 0.5441(6) 0.075(4) Uani 1 1 d . . . . .
H50A H 0.790289 0.348320 0.553148 0.112 Uiso 1 1 calc R U . . .
H50B H 0.745438 0.426687 0.577095 0.112 Uiso 1 1 calc R U . . .
H50C H 0.810359 0.453450 0.556926 0.112 Uiso 1 1 calc R U . . .
C51 C 0.7092(4) 0.3661(5) 0.4416(14) 0.067(3) Uani 1 1 d . . . . .
H51A H 0.698687 0.372855 0.386629 0.101 Uiso 1 1 calc R U . . .
H51B H 0.677263 0.386718 0.474393 0.101 Uiso 1 1 calc R U . . .
H51C H 0.717608 0.301444 0.452717 0.101 Uiso 1 1 calc R U . . .
C52 C 0.6814(5) 0.6127(6) 0.5187(6) 0.041(3) Uani 1 1 d . . . . .
C53 C 0.6363(6) 0.5795(8) 0.4724(8) 0.035(3) Uani 1 1 d . . . . .
C54 C 0.5877(5) 0.5427(6) 0.5062(5) 0.041(2) Uani 1 1 d . . . . .
H54 H 0.557119 0.523481 0.473438 0.049 Uiso 1 1 calc R U . . .
C55 C 0.5820(4) 0.5327(6) 0.5864(6) 0.042(2) Uani 1 1 d . . . . .
C56 C 0.6268(5) 0.5665(7) 0.6323(6) 0.048(3) Uani 1 1 d . . . . .
H56 H 0.623540 0.562327 0.687288 0.058 Uiso 1 1 calc R U . . .
C57 C 0.6756(4) 0.6059(7) 0.6010(6) 0.044(3) Uani 1 1 d . . . . .
C58 C 0.6399(7) 0.5838(10) 0.3855(7) 0.056(4) Uani 1 1 d . . . . .
H58A H 0.608138 0.548584 0.362784 0.084 Uiso 1 1 calc R U . . .
H58B H 0.676454 0.557571 0.368197 0.084 Uiso 1 1 calc R U . . .
H58C H 0.637306 0.647963 0.368491 0.084 Uiso 1 1 calc R U . . .
C59 C 0.5293(4) 0.4909(7) 0.6239(6) 0.060(3) Uani 1 1 d . . . . .
H59A H 0.496653 0.532676 0.617382 0.091 Uiso 1 1 calc R U . . .
H59B H 0.536520 0.481229 0.679499 0.091 Uiso 1 1 calc R U . . .
H59C H 0.520649 0.431886 0.599032 0.091 Uiso 1 1 calc R U . . .
C60 C 0.7244(8) 0.6371(12) 0.6513(9) 0.056(5) Uani 1 1 d . . . . .
H60A H 0.757474 0.596516 0.643240 0.085 Uiso 1 1 calc R U . . .
H60B H 0.712798 0.634903 0.706098 0.085 Uiso 1 1 calc R U . . .
H60C H 0.734929 0.700213 0.637373 0.085 Uiso 1 1 calc R U . . .
C61 C 0.5344(8) 0.1609(13) 0.5218(9) 0.134(7) Uani 1 1 d . . . . .
H61A H 0.558546 0.114857 0.496054 0.202 Uiso 1 1 calc R U . . .
H61B H 0.493925 0.144739 0.514796 0.202 Uiso 1 1 calc R U . . .
H61C H 0.543496 0.162680 0.577465 0.202 Uiso 1 1 calc R U . . .
C62 C 0.5450(10) 0.2488(14) 0.4883(18) 0.149(11) Uani 1 1 d . . . . .
H62A H 0.527760 0.296827 0.521839 0.178 Uiso 1 1 calc R U . . .
H62B H 0.586869 0.259710 0.486248 0.178 Uiso 1 1 calc R U . . .
C63 C 0.5222(12) 0.256(2) 0.4134(12) 0.172(15) Uani 1 1 d . . . . .
H63A H 0.479950 0.254211 0.418428 0.206 Uiso 1 1 calc R U . . .
H63B H 0.533682 0.199908 0.384660 0.206 Uiso 1 1 calc R U . . .
C64 C 0.5361(10) 0.3327(19) 0.3654(15) 0.174(10) Uani 1 1 d . . . . .
H64A H 0.578392 0.337642 0.368327 0.209 Uiso 1 1 calc R U . . .
H64B H 0.521034 0.386643 0.394088 0.209 Uiso 1 1 calc R U . . .
C65 C 0.5226(9) 0.3509(17) 0.2855(13) 0.196(11) Uani 1 1 d . . . . .
H65A H 0.533797 0.297992 0.253565 0.293 Uiso 1 1 calc R U . . .
H65B H 0.543617 0.405538 0.268057 0.293 Uiso 1 1 calc R U . . .
H65C H 0.481311 0.361582 0.280195 0.293 Uiso 1 1 calc R U . . .

loop_
_atom_site_aniso_label
_atom_site_aniso_U_11
_atom_site_aniso_U_22
_atom_site_aniso_U_33
_atom_site_aniso_U_23
_atom_site_aniso_U_13
_atom_site_aniso_U_12
U1 0.02998(14) 0.02647(12) 0.02581(11) 0.0000(4) -0.0005(4) -0.00178(14)
N1 0.030(5) 0.029(5) 0.027(4) 0.003(4) -0.002(4) -0.001(4)
N2 0.036(6) 0.027(4) 0.028(4) 0.002(3) 0.003(4) 0.005(4)
N3 0.030(4) 0.024(3) 0.035(4) -0.001(3) 0.001(4) -0.001(4)
N4 0.040(4) 0.029(3) 0.023(5) 0.000(3) 0.004(3) -0.003(3)
N5 0.038(5) 0.033(4) 0.032(4) 0.000(3) -0.003(3) 0.001(3)
N6 0.038(5) 0.033(4) 0.065(5) 0.002(4) 0.010(4) -0.007(4)
C1 0.043(8) 0.060(7) 0.034(6) 0.003(6) -0.011(5) -0.006(6)
C2 0.043(8) 0.025(5) 0.030(5) -0.007(5) -0.005(5) 0.001(5)
C3 0.026(5) 0.033(4) 0.026(9) -0.002(4) 0.002(5) -0.001(3)
C4 0.039(6) 0.052(6) 0.046(6) 0.005(5) -0.005(5) -0.007(6)
C5 0.041(7) 0.062(8) 0.041(6) 0.003(6) 0.013(5) -0.020(6)
C6 0.046(7) 0.051(6) 0.037(5) 0.000(5) 0.003(5) -0.008(6)
C7 0.033(6) 0.028(5) 0.030(5) -0.005(4) -0.002(4) -0.001(4)
C8 0.037(7) 0.031(5) 0.035(6) -0.008(5) 0.002(5) 0.005(5)
C9 0.054(8) 0.045(7) 0.034(5) -0.001(5) 0.003(5) -0.010(5)
C10 0.031(5) 0.035(5) 0.028(4) 0.001(4) -0.005(4) -0.008(4)
C11 0.032(7) 0.038(6) 0.030(5) 0.002(5) -0.005(5) 0.000(5)
C12 0.051(7) 0.053(7) 0.025(5) -0.012(5) 0.000(5) -0.005(5)
C13 0.047(7) 0.055(6) 0.028(5) 0.003(5) -0.004(5) -0.009(5)
C14 0.048(7) 0.040(5) 0.032(5) 0.011(5) -0.006(5) -0.013(5)
C15 0.038(6) 0.035(5) 0.031(5) 0.000(4) -0.008(4) 0.000(5)
C16 0.080(9) 0.043(6) 0.037(6) -0.013(5) -0.004(6) 0.013(6)
C17 0.090(10) 0.066(7) 0.031(5) -0.009(5) 0.003(6) -0.028(7)
C18 0.048(9) 0.036(7) 0.049(8) -0.001(6) -0.006(7) 0.003(6)
C19 0.036(7) 0.045(6) 0.027(5) 0.005(4) 0.007(5) 0.005(5)
C20 0.052(11) 0.030(7) 0.022(8) 0.001(6) -0.004(7) -0.008(7)
C21 0.054(8) 0.040(6) 0.031(5) -0.007(5) -0.006(5) -0.008(5)
C22 0.036(6) 0.065(7) 0.036(5) -0.004(5) -0.001(5) -0.002(5)
C23 0.044(7) 0.055(6) 0.044(6) -0.003(6) -0.009(5) 0.008(6)
C24 0.041(6) 0.047(5) 0.027(4) -0.005(5) -0.002(4) 0.003(5)
C25 0.057(8) 0.035(5) 0.044(6) -0.013(5) -0.012(5) -0.004(5)
C26 0.046(7) 0.076(8) 0.051(6) -0.012(6) -0.016(6) 0.004(6)
C27 0.058(8) 0.039(6) 0.054(6) -0.007(5) -0.016(6) 0.012(5)
C28 0.061(7) 0.039(5) 0.010(4) 0.001(4) -0.010(4) 0.000(5)
C29 0.044(6) 0.029(4) 0.031(5) 0.003(3) -0.002(5) 0.002(5)
C30 0.060(8) 0.040(6) 0.038(5) 0.003(5) -0.001(5) 0.002(5)
C31 0.062(8) 0.039(6) 0.031(5) 0.001(5) -0.011(5) 0.009(6)
C32 0.061(7) 0.042(5) 0.034(5) -0.003(4) -0.002(6) 0.015(6)
C33 0.038(7) 0.037(5) 0.034(5) -0.011(4) -0.007(4) 0.003(4)
C34 0.058(7) 0.023(4) 0.094(9) 0.001(10) -0.003(12) -0.005(4)
C35 0.044(9) 0.166(15) 0.095(10) 0.046(10) -0.005(8) -0.004(10)
C36 0.073(11) 0.177(16) 0.064(9) 0.004(10) -0.004(8) -0.032(11)
C37 0.055(7) 0.033(5) 0.048(6) -0.004(5) 0.008(6) 0.004(5)
C38 0.054(7) 0.065(6) 0.075(13) -0.019(7) 0.005(7) -0.020(5)
C39 0.073(9) 0.064(7) 0.065(8) -0.005(6) 0.018(7) -0.009(7)
C40 0.038(6) 0.027(5) 0.039(5) 0.006(4) -0.013(5) 0.004(4)
C41 0.039(7) 0.038(5) 0.044(6) -0.009(5) 0.003(5) 0.009(5)
C42 0.060(8) 0.042(6) 0.067(7) 0.000(5) 0.017(6) 0.012(6)
C43 0.080(9) 0.030(5) 0.092(9) -0.016(6) 0.019(8) -0.001(6)
C44 0.072(9) 0.030(6) 0.072(8) 0.002(5) 0.009(7) -0.004(5)
C45 0.064(8) 0.029(5) 0.041(5) 0.005(4) 0.001(5) 0.009(5)
C46 0.052(10) 0.029(6) 0.061(9) -0.012(6) 0.022(7) 0.000(6)
C47 0.083(11) 0.107(10) 0.053(7) -0.019(7) 0.018(7) -0.038(8)
C48 0.076(10) 0.066(8) 0.050(7) 0.006(6) 0.012(7) -0.009(7)
C49 0.059(7) 0.035(5) 0.052(10) 0.002(5) -0.002(6) -0.004(5)
C50 0.078(10) 0.092(9) 0.054(7) 0.012(7) 0.007(7) -0.005(8)
C51 0.054(7) 0.040(4) 0.108(8) 0.005(16) -0.033(14) -0.009(4)
C52 0.036(7) 0.033(5) 0.054(7) 0.000(5) 0.012(5) -0.001(5)
C53 0.025(7) 0.027(6) 0.053(7) 0.008(5) 0.008(5) 0.002(5)
C54 0.040(7) 0.031(5) 0.051(6) 0.000(4) 0.002(5) -0.002(5)
C55 0.036(6) 0.038(5) 0.052(6) 0.011(5) 0.005(5) 0.003(5)
C56 0.053(8) 0.053(6) 0.040(6) 0.011(5) 0.000(6) 0.005(6)
C57 0.041(7) 0.042(6) 0.050(6) 0.001(5) 0.006(5) 0.001(5)
C58 0.060(11) 0.060(9) 0.048(8) 0.004(7) -0.004(8) 0.005(8)
C59 0.053(8) 0.064(7) 0.064(7) 0.020(6) 0.014(6) -0.006(6)
C60 0.048(12) 0.070(12) 0.051(11) 0.005(9) -0.009(9) -0.008(10)
C61 0.17(2) 0.146(15) 0.085(11) 0.022(11) 0.000(12) 0.008(15)
C62 0.13(2) 0.104(14) 0.21(3) -0.021(16) -0.024(18) -0.012(15)
C63 0.13(2) 0.33(4) 0.060(12) 0.002(13) -0.027(13) 0.07(2)
C64 0.14(2) 0.25(3) 0.13(2) -0.03(2) 0.026(18) 0.02(2)
C65 0.16(2) 0.30(3) 0.122(17) 0.019(18) 0.006(16) 0.15(2)

loop_
_atom_type_symbol
_atom_type_description
_atom_type_scat_dispersion_real
_atom_type_scat_dispersion_imag
_atom_type_scat_source
C C 0.0033 0.0016 'International Tables Vol C Tables 4.2.6.8 and 6.1.1.4'
H H 0.0000 0.0000 'International Tables Vol C Tables 4.2.6.8 and 6.1.1.4'
N N 0.0061 0.0033 'International Tables Vol C Tables 4.2.6.8 and 6.1.1.4'
U U -9.6767 9.6646 'International Tables Vol C Tables 4.2.6.8 and 6.1.1.4'

loop_
_geom_angle_atom_site_label_1
_geom_angle_atom_site_label_2
_geom_angle_atom_site_label_3
_geom_angle
_geom_angle_site_symmetry_1
_geom_angle_site_symmetry_3
_geom_angle_publ_flag
N5 U1 N4 167.9(3) . . ?
N5 U1 N6 95.9(3) . . ?
N4 U1 N6 96.2(3) . . ?
N5 U1 N3 88.3(2) . . ?
N4 U1 N3 86.9(2) . . ?
N6 U1 N3 117.0(3) . . ?
N5 U1 N2 83.4(3) . . ?
N4 U1 N2 84.4(3) . . ?
N6 U1 N2 179.4(3) . . ?
N3 U1 N2 63.1(3) . . ?
N5 U1 N1 86.7(2) . . ?
N4 U1 N1 87.0(2) . . ?
N6 U1 N1 117.3(3) . . ?
N3 U1 N1 125.8(3) . . ?
N2 U1 N1 62.7(3) . . ?
C2 N1 C10 120.6(8) . . ?
C2 N1 U1 122.8(7) . . ?
C10 N1 U1 116.5(5) . . ?
C7 N2 C3 119.3(9) . . ?
C7 N2 U1 120.0(7) . . ?
C3 N2 U1 120.6(6) . . ?
C8 N3 C19 119.1(8) . . ?
C8 N3 U1 123.4(7) . . ?
C19 N3 U1 117.3(5) . . ?
C28 N4 U1 172.0(6) . . ?
C40 N5 U1 168.7(6) . . ?
C52 N6 U1 178.4(8) . . ?
C2 C1 H1A 109.5 . . ?
C2 C1 H1B 109.5 . . ?
H1A C1 H1B 109.5 . . ?
C2 C1 H1C 109.5 . . ?
H1A C1 H1C 109.5 . . ?
H1B C1 H1C 109.5 . . ?
N1 C2 C3 117.1(9) . . ?
N1 C2 C1 124.6(10) . . ?
C3 C2 C1 118.4(10) . . ?
N2 C3 C4 121.8(9) . . ?
N2 C3 C2 116.8(9) . . ?
C4 C3 C2 121.4(9) . . ?
C5 C4 C3 118.8(9) . . ?
C5 C4 H4 120.6 . . ?
C3 C4 H4 120.6 . . ?
C6 C5 C4 119.0(10) . . ?
C6 C5 H5 120.5 . . ?
C4 C5 H5 120.5 . . ?
C5 C6 C7 120.2(9) . . ?
C5 C6 H6 119.9 . . ?
C7 C6 H6 119.9 . . ?
N2 C7 C6 120.9(9) . . ?
N2 C7 C8 116.7(9) . . ?
C6 C7 C8 122.4(9) . . ?
N3 C8 C7 116.6(9) . . ?
N3 C8 C9 125.4(9) . . ?
C7 C8 C9 118.0(9) . . ?
C8 C9 H9A 109.5 . . ?
C8 C9 H9B 109.5 . . ?
H9A C9 H9B 109.5 . . ?
C8 C9 H9C 109.5 . . ?
H9A C9 H9C 109.5 . . ?
H9B C9 H9C 109.5 . . ?
C11 C10 C15 122.5(8) . . ?
C11 C10 N1 119.1(8) . . ?
C15 C10 N1 118.4(8) . . ?
C10 C11 C12 118.8(9) . . ?
C10 C11 C16 122.6(9) . . ?
C12 C11 C16 118.5(9) . . ?
C13 C12 C11 121.5(9) . . ?
C13 C12 H12 119.3 . . ?
C11 C12 H12 119.3 . . ?
C12 C13 C14 117.9(8) . . ?
C12 C13 C17 120.9(9) . . ?
C14 C13 C17 121.2(9) . . ?
C15 C14 C13 122.5(9) . . ?
C15 C14 H14 118.7 . . ?
C13 C14 H14 118.7 . . ?
C10 C15 C14 116.7(8) . . ?
C10 C15 C18 122.9(8) . . ?
C14 C15 C18 120.5(9) . . ?
C11 C16 H16A 109.5 . . ?
C11 C16 H16B 109.5 . . ?
H16A C16 H16B 109.5 . . ?
C11 C16 H16C 109.5 . . ?
H16A C16 H16C 109.5 . . ?
H16B C16 H16C 109.5 . . ?
C13 C17 H17A 109.5 . . ?
C13 C17 H17B 109.5 . . ?
H17A C17 H17B 109.5 . . ?
C13 C17 H17C 109.5 . . ?
H17A C17 H17C 109.5 . . ?
H17B C17 H17C 109.5 . . ?
C15 C18 H18A 109.5 . . ?
C15 C18 H18B 109.5 . . ?
H18A C18 H18B 109.5 . . ?
C15 C18 H18C 109.5 . . ?
H18A C18 H18C 109.5 . . ?
H18B C18 H18C 109.5 . . ?
C24 C19 C20 119.7(11) . . ?
C24 C19 N3 118.8(8) . . ?
C20 C19 N3 121.5(10) . . ?
C21 C20 C19 119.6(12) . . ?
C21 C20 C25 121.7(10) . . ?
C19 C20 C25 118.8(12) . . ?
C20 C21 C22 122.5(10) . . ?
C20 C21 H21 118.7 . . ?
C22 C21 H21 118.7 . . ?
C21 C22 C23 117.4(9) . . ?
C21 C22 C26 122.1(9) . . ?
C23 C22 C26 120.5(9) . . ?
C24 C23 C22 122.1(10) . . ?
C24 C23 H23 119.0 . . ?
C22 C23 H23 119.0 . . ?
C23 C24 C19 118.7(9) . . ?
C23 C24 C27 119.8(9) . . ?
C19 C24 C27 121.5(9) . . ?
C20 C25 H25A 109.5 . . ?
C20 C25 H25B 109.5 . . ?
H25A C25 H25B 109.5 . . ?
C20 C25 H25C 109.5 . . ?
H25A C25 H25C 109.5 . . ?
H25B C25 H25C 109.5 . . ?
C22 C26 H26A 109.5 . . ?
C22 C26 H26B 109.5 . . ?
H26A C26 H26B 109.5 . . ?
C22 C26 H26C 109.5 . . ?
H26A C26 H26C 109.5 . . ?
H26B C26 H26C 109.5 . . ?
C24 C27 H27A 109.5 . . ?
C24 C27 H27B 109.5 . . ?
H27A C27 H27B 109.5 . . ?
C24 C27 H27C 109.5 . . ?
H27A C27 H27C 109.5 . . ?
H27B C27 H27C 109.5 . . ?
N4 C28 C29 119.1(9) . . ?
N4 C28 C33 120.7(8) . . ?
C29 C28 C33 120.3(8) . . ?
C30 C29 C28 118.1(9) . . ?
C30 C29 C34 120.0(8) . . ?
C28 C29 C34 121.8(7) . . ?
C31 C30 C29 121.9(10) . . ?
C31 C30 H30 119.0 . . ?
C29 C30 H30 119.0 . . ?
C30 C31 C32 120.0(10) . . ?
C30 C31 H31 120.0 . . ?
C32 C31 H31 120.0 . . ?
C31 C32 C33 121.1(10) . . ?
C31 C32 H32 119.5 . . ?
C33 C32 H32 119.5 . . ?
C32 C33 C28 118.5(9) . . ?
C32 C33 C37 120.7(9) . . ?
C28 C33 C37 120.8(8) . . ?
C35 C34 C29 115.4(15) . . ?
C35 C34 C36 108.9(10) . . ?
C29 C34 C36 111.3(10) . . ?
C35 C34 H34 106.9 . . ?
C29 C34 H34 106.9 . . ?
C36 C34 H34 106.9 . . ?
C34 C35 H35A 109.5 . . ?
C34 C35 H35B 109.5 . . ?
H35A C35 H35B 109.5 . . ?
C34 C35 H35C 109.5 . . ?
H35A C35 H35C 109.5 . . ?
H35B C35 H35C 109.5 . . ?
C34 C36 H36A 109.5 . . ?
C34 C36 H36B 109.5 . . ?
H36A C36 H36B 109.5 . . ?
C34 C36 H36C 109.5 . . ?
H36A C36 H36C 109.5 . . ?
H36B C36 H36C 109.5 . . ?
C33 C37 C38 108.9(8) . . ?
C33 C37 C39 115.4(8) . . ?
C38 C37 C39 110.7(9) . . ?
C33 C37 H37 107.2 . . ?
C38 C37 H37 107.2 . . ?
C39 C37 H37 107.2 . . ?
C37 C38 H38A 109.5 . . ?
C37 C38 H38B 109.5 . . ?
H38A C38 H38B 109.5 . . ?
C37 C38 H38C 109.5 . . ?
H38A C38 H38C 109.5 . . ?
H38B C38 H38C 109.5 . . ?
C37 C39 H39A 109.5 . . ?
C37 C39 H39B 109.5 . . ?
H39A C39 H39B 109.5 . . ?
C37 C39 H39C 109.5 . . ?
H39A C39 H39C 109.5 . . ?
H39B C39 H39C 109.5 . . ?
C41 C40 N5 119.7(8) . . ?
C41 C40 C45 118.7(8) . . ?
N5 C40 C45 121.5(9) . . ?
C42 C41 C40 118.6(9) . . ?
C42 C41 C46 119.5(10) . . ?
C40 C41 C46 121.8(9) . . ?
C43 C42 C41 121.5(10) . . ?
C43 C42 H42 119.3 . . ?
C41 C42 H42 119.3 . . ?
C42 C43 C44 120.1(10) . . ?
C42 C43 H43 120.0 . . ?
C44 C43 H43 120.0 . . ?
C43 C44 C45 122.2(10) . . ?
C43 C44 H44 118.9 . . ?
C45 C44 H44 118.9 . . ?
C44 C45 C40 118.9(10) . . ?
C44 C45 C49 121.5(10) . . ?
C40 C45 C49 119.6(8) . . ?
C48 C46 C41 114.8(11) . . ?
C48 C46 C47 109.2(11) . . ?
C41 C46 C47 107.9(11) . . ?
C48 C46 H46 108.3 . . ?
C41 C46 H46 108.3 . . ?
C47 C46 H46 108.3 . . ?
C46 C47 H47A 109.5 . . ?
C46 C47 H47B 109.5 . . ?
H47A C47 H47B 109.5 . . ?
C46 C47 H47C 109.5 . . ?
H47A C47 H47C 109.5 . . ?
H47B C47 H47C 109.5 . . ?
C46 C48 H48A 109.5 . . ?
C46 C48 H48B 109.5 . . ?
H48A C48 H48B 109.5 . . ?
C46 C48 H48C 109.5 . . ?
H48A C48 H48C 109.5 . . ?
H48B C48 H48C 109.5 . . ?
C45 C49 C50 111.2(9) . . ?
C45 C49 C51 116.1(11) . . ?
C50 C49 C51 108.9(12) . . ?
C45 C49 H49 106.7 . . ?
C50 C49 H49 106.7 . . ?
C51 C49 H49 106.7 . . ?
C49 C50 H50A 109.5 . . ?
C49 C50 H50B 109.5 . . ?
H50A C50 H50B 109.5 . . ?
C49 C50 H50C 109.5 . . ?
H50A C50 H50C 109.5 . . ?
H50B C50 H50C 109.5 . . ?
C49 C51 H51A 109.5 . . ?
C49 C51 H51B 109.5 . . ?
H51A C51 H51B 109.5 . . ?
C49 C51 H51C 109.5 . . ?
H51A C51 H51C 109.5 . . ?
H51B C51 H51C 109.5 . . ?
N6 C52 C53 121.1(10) . . ?
N6 C52 C57 121.0(10) . . ?
C53 C52 C57 117.8(10) . . ?
C54 C53 C52 120.7(11) . . ?
C54 C53 C58 118.7(15) . . ?
C52 C53 C58 120.6(15) . . ?
C53 C54 C55 122.3(11) . . ?
C53 C54 H54 118.8 . . ?
C55 C54 H54 118.8 . . ?
C54 C55 C56 116.7(9) . . ?
C54 C55 C59 122.8(10) . . ?
C56 C55 C59 120.5(9) . . ?
C57 C56 C55 122.9(10) . . ?
C57 C56 H56 118.6 . . ?
C55 C56 H56 118.6 . . ?
C56 C57 C52 119.5(10) . . ?
C56 C57 C60 121.8(11) . . ?
C52 C57 C60 118.6(11) . . ?
C53 C58 H58A 109.5 . . ?
C53 C58 H58B 109.5 . . ?
H58A C58 H58B 109.5 . . ?
C53 C58 H58C 109.5 . . ?
H58A C58 H58C 109.5 . . ?
H58B C58 H58C 109.5 . . ?
C55 C59 H59A 109.5 . . ?
C55 C59 H59B 109.5 . . ?
H59A C59 H59B 109.5 . . ?
C55 C59 H59C 109.5 . . ?
H59A C59 H59C 109.5 . . ?
H59B C59 H59C 109.5 . . ?
C57 C60 H60A 109.5 . . ?
C57 C60 H60B 109.5 . . ?
H60A C60 H60B 109.5 . . ?
C57 C60 H60C 109.5 . . ?
H60A C60 H60C 109.5 . . ?
H60B C60 H60C 109.5 . . ?
C62 C61 H61A 109.5 . . ?
C62 C61 H61B 109.5 . . ?
H61A C61 H61B 109.5 . . ?
C62 C61 H61C 109.5 . . ?
H61A C61 H61C 109.5 . . ?
H61B C61 H61C 109.5 . . ?
C63 C62 C61 112(3) . . ?
C63 C62 H62A 109.2 . . ?
C61 C62 H62A 109.2 . . ?
C63 C62 H62B 109.2 . . ?
C61 C62 H62B 109.2 . . ?
H62A C62 H62B 107.9 . . ?
C62 C63 C64 120(3) . . ?
C62 C63 H63A 107.2 . . ?
C64 C63 H63A 107.2 . . ?
C62 C63 H63B 107.2 . . ?
C64 C63 H63B 107.2 . . ?
H63A C63 H63B 106.9 . . ?
C63 C64 C65 130(3) . . ?
C63 C64 H64A 104.6 . . ?
C65 C64 H64A 104.6 . . ?
C63 C64 H64B 104.6 . . ?
C65 C64 H64B 104.6 . . ?
H64A C64 H64B 105.7 . . ?
C64 C65 H65A 109.5 . . ?
C64 C65 H65B 109.5 . . ?
H65A C65 H65B 109.5 . . ?
C64 C65 H65C 109.5 . . ?
H65A C65 H65C 109.5 . . ?
H65B C65 H65C 109.5 . . ?

loop_
_geom_bond_atom_site_label_1
_geom_bond_atom_site_label_2
_geom_bond_distance
_geom_bond_site_symmetry_2
_geom_bond_publ_flag
U1 N5 1.967(7) . ?
U1 N4 1.996(6) . ?
U1 N6 2.028(8) . ?
U1 N3 2.522(7) . ?
U1 N2 2.569(9) . ?
U1 N1 2.585(8) . ?
N1 C2 1.274(12) . ?
N1 C10 1.466(11) . ?
N2 C7 1.340(11) . ?
N2 C3 1.348(12) . ?
N3 C8 1.298(12) . ?
N3 C19 1.447(12) . ?
N4 C28 1.407(10) . ?
N5 C40 1.422(10) . ?
N6 C52 1.351(12) . ?
C1 C2 1.495(14) . ?
C1 H1A 0.9800 . ?
C1 H1B 0.9800 . ?
C1 H1C 0.9800 . ?
C2 C3 1.491(12) . ?
C3 C4 1.396(12) . ?
C4 C5 1.392(14) . ?
C4 H4 0.9500 . ?
C5 C6 1.356(14) . ?
C5 H5 0.9500 . ?
C6 C7 1.408(13) . ?
C6 H6 0.9500 . ?
C7 C8 1.480(13) . ?
C8 C9 1.490(13) . ?
C9 H9A 0.9800 . ?
C9 H9B 0.9800 . ?
C9 H9C 0.9800 . ?
C10 C11 1.377(13) . ?
C10 C15 1.379(11) . ?
C11 C12 1.378(13) . ?
C11 C16 1.522(13) . ?
C12 C13 1.374(13) . ?
C12 H12 0.9500 . ?
C13 C14 1.393(13) . ?
C13 C17 1.516(13) . ?
C14 C15 1.390(12) . ?
C14 H14 0.9500 . ?
C15 C18 1.541(15) . ?
C16 H16A 0.9800 . ?
C16 H16B 0.9800 . ?
C16 H16C 0.9800 . ?
C17 H17A 0.9800 . ?
C17 H17B 0.9800 . ?
C17 H17C 0.9800 . ?
C18 H18A 0.9800 . ?
C18 H18B 0.9800 . ?
C18 H18C 0.9800 . ?
C19 C24 1.390(12) . ?
C19 C20 1.391(16) . ?
C20 C21 1.358(18) . ?
C20 C25 1.529(17) . ?
C21 C22 1.374(13) . ?
C21 H21 0.9500 . ?
C22 C23 1.384(13) . ?
C22 C26 1.486(13) . ?
C23 C24 1.381(13) . ?
C23 H23 0.9500 . ?
C24 C27 1.529(12) . ?
C25 H25A 0.9800 . ?
C25 H25B 0.9800 . ?
C25 H25C 0.9800 . ?
C26 H26A 0.9800 . ?
C26 H26B 0.9800 . ?
C26 H26C 0.9800 . ?
C27 H27A 0.9800 . ?
C27 H27B 0.9800 . ?
C27 H27C 0.9800 . ?
C28 C29 1.409(12) . ?
C28 C33 1.424(13) . ?
C29 C30 1.406(12) . ?
C29 C34 1.493(15) . ?
C30 C31 1.370(13) . ?
C30 H30 0.9500 . ?
C31 C32 1.381(13) . ?
C31 H31 0.9500 . ?
C32 C33 1.403(12) . ?
C32 H32 0.9500 . ?
C33 C37 1.502(13) . ?
C34 C35 1.467(18) . ?
C34 C36 1.55(2) . ?
C34 H34 1.0000 . ?
C35 H35A 0.9800 . ?
C35 H35B 0.9800 . ?
C35 H35C 0.9800 . ?
C36 H36A 0.9800 . ?
C36 H36B 0.9800 . ?
C36 H36C 0.9800 . ?
C37 C38 1.513(14) . ?
C37 C39 1.519(13) . ?
C37 H37 1.0000 . ?
C38 H38A 0.9800 . ?
C38 H38B 0.9800 . ?
C38 H38C 0.9800 . ?
C39 H39A 0.9800 . ?
C39 H39B 0.9800 . ?
C39 H39C 0.9800 . ?
C40 C41 1.417(12) . ?
C40 C45 1.429(13) . ?
C41 C42 1.403(12) . ?
C41 C46 1.528(16) . ?
C42 C43 1.360(14) . ?
C42 H42 0.9500 . ?
C43 C44 1.361(15) . ?
C43 H43 0.9500 . ?
C44 C45 1.375(13) . ?
C44 H44 0.9500 . ?
C45 C49 1.489(13) . ?
C46 C48 1.468(16) . ?
C46 C47 1.561(18) . ?
C46 H46 1.0000 . ?
C47 H47A 0.9800 . ?
C47 H47B 0.9800 . ?
C47 H47C 0.9800 . ?
C48 H48A 0.9800 . ?
C48 H48B 0.9800 . ?
C48 H48C 0.9800 . ?
C49 C50 1.524(14) . ?
C49 C51 1.527(12) . ?
C49 H49 1.0000 . ?
C50 H50A 0.9800 . ?
C50 H50B 0.9800 . ?
C50 H50C 0.9800 . ?
C51 H51A 0.9800 . ?
C51 H51B 0.9800 . ?
C51 H51C 0.9800 . ?
C52 C53 1.403(17) . ?
C52 C57 1.424(13) . ?
C53 C54 1.380(16) . ?
C53 C58 1.497(13) . ?
C54 C55 1.392(12) . ?
C54 H54 0.9500 . ?
C55 C56 1.398(13) . ?
C55 C59 1.513(13) . ?
C56 C57 1.382(13) . ?
C56 H56 0.9500 . ?
C57 C60 1.499(18) . ?
C58 H58A 0.9800 . ?
C58 H58B 0.9800 . ?
C58 H58C 0.9800 . ?
C59 H59A 0.9800 . ?
C59 H59B 0.9800 . ?
C59 H59C 0.9800 . ?
C60 H60A 0.9800 . ?
C60 H60B 0.9800 . ?
C60 H60C 0.9800 . ?
C61 C62 1.42(2) . ?
C61 H61A 0.9800 . ?
C61 H61B 0.9800 . ?
C61 H61C 0.9800 . ?
C62 C63 1.39(3) . ?
C62 H62A 0.9900 . ?
C62 H62B 0.9900 . ?
C63 C64 1.42(3) . ?
C63 H63A 0.9900 . ?
C63 H63B 0.9900 . ?
C64 C65 1.43(3) . ?
C64 H64A 0.9900 . ?
C64 H64B 0.9900 . ?
C65 H65A 0.9800 . ?
C65 H65B 0.9800 . ?
C65 H65C 0.9800 . ?

loop_
_geom_torsion_atom_site_label_1
_geom_torsion_atom_site_label_2
_geom_torsion_atom_site_label_3
_geom_torsion_atom_site_label_4
_geom_torsion
_geom_torsion_site_symmetry_1
_geom_torsion_site_symmetry_2
_geom_torsion_site_symmetry_3
_geom_torsion_site_symmetry_4
_geom_torsion_publ_flag
C10 N1 C2 C3 176.1(7) . . . . ?
U1 N1 C2 C3 0.7(11) . . . . ?
C10 N1 C2 C1 -2.1(14) . . . . ?
U1 N1 C2 C1 -177.5(7) . . . . ?
C7 N2 C3 C4 -0.2(13) . . . . ?
U1 N2 C3 C4 176.7(6) . . . . ?
C7 N2 C3 C2 -179.4(8) . . . . ?
U1 N2 C3 C2 -2.5(10) . . . . ?
N1 C2 C3 N2 1.2(12) . . . . ?
C1 C2 C3 N2 179.5(8) . . . . ?
N1 C2 C3 C4 -178.0(8) . . . . ?
C1 C2 C3 C4 0.3(13) . . . . ?
N2 C3 C4 C5 0.0(14) . . . . ?
C2 C3 C4 C5 179.2(9) . . . . ?
C3 C4 C5 C6 -0.9(16) . . . . ?
C4 C5 C6 C7 2.0(16) . . . . ?
C3 N2 C7 C6 1.2(13) . . . . ?
U1 N2 C7 C6 -175.6(6) . . . . ?
C3 N2 C7 C8 -179.4(7) . . . . ?
U1 N2 C7 C8 3.8(10) . . . . ?
C5 C6 C7 N2 -2.2(14) . . . . ?
C5 C6 C7 C8 178.5(9) . . . . ?
C19 N3 C8 C7 176.4(7) . . . . ?
U1 N3 C8 C7 1.0(11) . . . . ?
C19 N3 C8 C9 -5.8(14) . . . . ?
U1 N3 C8 C9 178.8(7) . . . . ?
N2 C7 C8 N3 -3.1(12) . . . . ?
C6 C7 C8 N3 176.3(8) . . . . ?
N2 C7 C8 C9 178.9(8) . . . . ?
C6 C7 C8 C9 -1.7(13) . . . . ?
C2 N1 C10 C11 100.2(10) . . . . ?
U1 N1 C10 C11 -84.1(8) . . . . ?
C2 N1 C10 C15 -81.2(11) . . . . ?
U1 N1 C10 C15 94.4(8) . . . . ?
C15 C10 C11 C12 -0.2(14) . . . . ?
N1 C10 C11 C12 178.3(9) . . . . ?
C15 C10 C11 C16 175.8(9) . . . . ?
N1 C10 C11 C16 -5.7(14) . . . . ?
C10 C11 C12 C13 -1.0(15) . . . . ?
C16 C11 C12 C13 -177.2(9) . . . . ?
C11 C12 C13 C14 1.1(15) . . . . ?
C11 C12 C13 C17 -176.8(10) . . . . ?
C12 C13 C14 C15 0.1(15) . . . . ?
C17 C13 C14 C15 177.9(9) . . . . ?
C11 C10 C15 C14 1.3(13) . . . . ?
N1 C10 C15 C14 -177.2(8) . . . . ?
C11 C10 C15 C18 -178.9(10) . . . . ?
N1 C10 C15 C18 2.5(14) . . . . ?
C13 C14 C15 C10 -1.2(14) . . . . ?
C13 C14 C15 C18 179.0(10) . . . . ?
C8 N3 C19 C24 -80.3(11) . . . . ?
U1 N3 C19 C24 95.3(8) . . . . ?
C8 N3 C19 C20 99.5(11) . . . . ?
U1 N3 C19 C20 -84.9(10) . . . . ?
C24 C19 C20 C21 -1.1(16) . . . . ?
N3 C19 C20 C21 179.1(10) . . . . ?
C24 C19 C20 C25 178.6(9) . . . . ?
N3 C19 C20 C25 -1.2(15) . . . . ?
C19 C20 C21 C22 0.5(17) . . . . ?
C25 C20 C21 C22 -179.3(10) . . . . ?
C20 C21 C22 C23 -0.8(15) . . . . ?
C20 C21 C22 C26 176.3(11) . . . . ?
C21 C22 C23 C24 1.9(14) . . . . ?
C26 C22 C23 C24 -175.3(9) . . . . ?
C22 C23 C24 C19 -2.5(14) . . . . ?
C22 C23 C24 C27 175.0(9) . . . . ?
C20 C19 C24 C23 2.1(14) . . . . ?
N3 C19 C24 C23 -178.1(8) . . . . ?
C20 C19 C24 C27 -175.4(10) . . . . ?
N3 C19 C24 C27 4.4(13) . . . . ?
N4 C28 C29 C30 -178.8(7) . . . . ?
C33 C28 C29 C30 1.3(12) . . . . ?
N4 C28 C29 C34 -2.1(14) . . . . ?
C33 C28 C29 C34 178.0(11) . . . . ?
C28 C29 C30 C31 -1.6(13) . . . . ?
C34 C29 C30 C31 -178.4(11) . . . . ?
C29 C30 C31 C32 0.9(13) . . . . ?
C30 C31 C32 C33 0.1(14) . . . . ?
C31 C32 C33 C28 -0.4(13) . . . . ?
C31 C32 C33 C37 179.0(8) . . . . ?
N4 C28 C33 C32 179.8(7) . . . . ?
C29 C28 C33 C32 -0.3(12) . . . . ?
N4 C28 C33 C37 0.4(12) . . . . ?
C29 C28 C33 C37 -179.7(8) . . . . ?
C30 C29 C34 C35 58.6(15) . . . . ?
C28 C29 C34 C35 -118.0(10) . . . . ?
C30 C29 C34 C36 -66.2(14) . . . . ?
C28 C29 C34 C36 117.1(9) . . . . ?
C32 C33 C37 C38 90.0(10) . . . . ?
C28 C33 C37 C38 -90.7(10) . . . . ?
C32 C33 C37 C39 -35.2(13) . . . . ?
C28 C33 C37 C39 144.1(9) . . . . ?
U1 N5 C40 C41 128(3) . . . . ?
U1 N5 C40 C45 -48(3) . . . . ?
N5 C40 C41 C42 -175.1(8) . . . . ?
C45 C40 C41 C42 0.8(13) . . . . ?
N5 C40 C41 C46 1.5(14) . . . . ?
C45 C40 C41 C46 177.4(10) . . . . ?
C40 C41 C42 C43 -0.1(16) . . . . ?
C46 C41 C42 C43 -176.7(12) . . . . ?
C41 C42 C43 C44 -1.7(19) . . . . ?
C42 C43 C44 C45 2.7(19) . . . . ?
C43 C44 C45 C40 -2.0(17) . . . . ?
C43 C44 C45 C49 179.1(11) . . . . ?
C41 C40 C45 C44 0.2(14) . . . . ?
N5 C40 C45 C44 176.0(9) . . . . ?
C41 C40 C45 C49 179.2(8) . . . . ?
N5 C40 C45 C49 -5.1(13) . . . . ?
C42 C41 C46 C48 46.7(17) . . . . ?
C40 C41 C46 C48 -129.9(11) . . . . ?
C42 C41 C46 C47 -75.3(13) . . . . ?
C40 C41 C46 C47 108.1(11) . . . . ?
C44 C45 C49 C50 90.7(12) . . . . ?
C40 C45 C49 C50 -88.3(11) . . . . ?
C44 C45 C49 C51 -34.6(14) . . . . ?
C40 C45 C49 C51 146.5(10) . . . . ?
N6 C52 C53 C54 178.4(9) . . . . ?
C57 C52 C53 C54 1.0(17) . . . . ?
N6 C52 C53 C58 -2(2) . . . . ?
C57 C52 C53 C58 -179.5(13) . . . . ?
C52 C53 C54 C55 -3.1(17) . . . . ?
C58 C53 C54 C55 177.3(13) . . . . ?
C53 C54 C55 C56 3.5(14) . . . . ?
C53 C54 C55 C59 -178.9(10) . . . . ?
C54 C55 C56 C57 -1.9(14) . . . . ?
C59 C55 C56 C57 -179.5(9) . . . . ?
C55 C56 C57 C52 -0.1(15) . . . . ?
C55 C56 C57 C60 -176.7(11) . . . . ?
N6 C52 C57 C56 -176.8(9) . . . . ?
C53 C52 C57 C56 0.6(15) . . . . ?
N6 C52 C57 C60 -0.2(15) . . . . ?
C53 C52 C57 C60 177.3(12) . . . . ?
C61 C62 C63 C64 -170(2) . . . . ?
C62 C63 C64 C65 174(3) . . . . ?
